data_7714126
loop_
_publ_author_name
'Gitlina, Anastasiia Yu.'
'Petrovskii, Stanislav'
'Luginin, Maksim'
'Melnikov, Alexei S.'
'Rychagova, Elena A.'
'Ketkov, Sergey Yu.'
'Grachova, Elena V.'

_publ_section_title
;
 X/Y Platinum(II) complexes: some features of supramolecular assembly via
 halogen bonding
;
_journal_name_full 'Dalton Transactions'
_journal_paper_doi 10.1039/D3DT02970K
_journal_year 2023
_chemical_formula_moiety 'C16 H12 Cl I N2 Pt'
_chemical_formula_sum 'C16 H12 Cl I N2 Pt'
_chemical_formula_weight 589.72
_space_group_crystal_system monoclinic
_space_group_IT_number 14
_space_group_name_Hall '-P 2ybc'
_space_group_name_H-M_alt 'P 1 21/c 1'
_atom_sites_solution_hydrogens geom
_atom_sites_solution_primary dual
_audit_creation_date 2023-03-31
_audit_creation_method
;
Olex2 1.5
(compiled 2023.03.06 svn.rbb2c1857 for OlexSys, GUI svn.r6748)
;
_audit_update_record
;
2023-04-07 deposited with the CCDC.	2023-10-06 downloaded from the CCDC.
;
_cell_angle_alpha 90
_cell_angle_beta 94.531(5)
_cell_angle_gamma 90
_cell_formula_units_Z 4
_cell_length_a 11.6368(5)
_cell_length_b 15.3999(12)
_cell_length_c 8.9903(7)
_cell_measurement_reflns_used 3277
_cell_measurement_temperature 100(2)
_cell_measurement_theta_max 31.9130
_cell_measurement_theta_min 3.7390
_cell_volume 1606.08(19)
_computing_cell_refinement
;
CrysAlisPro, Agilent Technologies,
Version 1.171.36.32 (release 02-08-2013 CrysAlis171 .NET)
(compiled Aug  2 2013,16:46:58)
;
_computing_data_collection
;
CrysAlisPro, Agilent Technologies,
Version 1.171.36.32 (release 02-08-2013 CrysAlis171 .NET)
(compiled Aug  2 2013,16:46:58)
;
_computing_data_reduction
;
CrysAlisPro, Agilent Technologies,
Version 1.171.36.32 (release 02-08-2013 CrysAlis171 .NET)
(compiled Aug  2 2013,16:46:58)
;
_computing_molecular_graphics 'Olex2 1.5 (Dolomanov et al., 2009)'
_computing_publication_material 'Olex2 1.5 (Dolomanov et al., 2009)'
_computing_structure_refinement 'SHELXL 2014/7 (Sheldrick, 2015)'
_computing_structure_solution 'SHELXT 2014/5 (Sheldrick, 2014)'
_diffrn_ambient_temperature 100(2)
_diffrn_detector_area_resol_mean 16.2096
_diffrn_measured_fraction_theta_full 0.997
_diffrn_measured_fraction_theta_max 0.997
_diffrn_measurement_details
;
#__ type_ start__ end____ width___ exp.time_
  1 omega  -95.00  -60.00   1.0000    4.6600
omega____ theta____ kappa____ phi______ frames
    -      -25.4311 -178.0000  120.0000 35

#__ type_ start__ end____ width___ exp.time_
  2 omega  -92.00  -60.00   1.0000    4.6600
omega____ theta____ kappa____ phi______ frames
    -      -25.4311 -178.0000 -180.0000 32

#__ type_ start__ end____ width___ exp.time_
  3 omega  -75.00  -45.00   1.0000    4.6600
omega____ theta____ kappa____ phi______ frames
    -      -25.4311 -178.0000   60.0000 30

#__ type_ start__ end____ width___ exp.time_
  4 omega  -46.00   99.00   1.0000    4.6600
omega____ theta____ kappa____ phi______ frames
    -       26.5248    0.0000    0.0000 145

#__ type_ start__ end____ width___ exp.time_
  5 omega  -41.00   -8.00   1.0000    4.6600
omega____ theta____ kappa____ phi______ frames
    -      -25.4311  -38.0000  -90.0000 33
;
_diffrn_measurement_device_type 'Xcalibur, Eos'
_diffrn_measurement_method '\w scans'
_diffrn_radiation_type MoK\a
_diffrn_radiation_wavelength 0.71073
_diffrn_reflns_av_R_equivalents 0.0282
_diffrn_reflns_av_unetI/netI 0.0380
_diffrn_reflns_Laue_measured_fraction_full 0.997
_diffrn_reflns_Laue_measured_fraction_max 0.997
_diffrn_reflns_limit_h_max 14
_diffrn_reflns_limit_h_min -13
_diffrn_reflns_limit_k_max 18
_diffrn_reflns_limit_k_min -13
_diffrn_reflns_limit_l_max 10
_diffrn_reflns_limit_l_min -11
_diffrn_reflns_number 7429
_diffrn_reflns_point_group_measured_fraction_full 0.997
_diffrn_reflns_point_group_measured_fraction_max 0.997
_diffrn_reflns_theta_full 25.242
_diffrn_reflns_theta_max 25.999
_diffrn_reflns_theta_min 3.061
_exptl_absorpt_coefficient_mu 10.819
_exptl_absorpt_correction_T_max 1.00000
_exptl_absorpt_correction_T_min 0.17969
_exptl_absorpt_correction_type multi-scan
_exptl_absorpt_process_details
;
CrysAlisPro, Agilent Technologies,
Version 1.171.36.32 (release 02-08-2013 CrysAlis171 .NET)
(compiled Aug  2 2013,16:46:58)
Empirical absorption correction using spherical harmonics,
 implemented in SCALE3 ABSPACK scaling algorithm.
;
_exptl_crystal_colour green
_exptl_crystal_colour_primary green
_exptl_crystal_density_diffrn 2.439
_exptl_crystal_description plate
_exptl_crystal_F_000 1080
_exptl_crystal_size_max 0.3
_exptl_crystal_size_mid 0.2
_exptl_crystal_size_min 0.03
_refine_diff_density_max 1.207
_refine_diff_density_min -1.805
_refine_diff_density_rms 0.162
_refine_ls_extinction_method none
_refine_ls_goodness_of_fit_ref 1.042
_refine_ls_hydrogen_treatment constr
_refine_ls_matrix_type full
_refine_ls_number_parameters 190
_refine_ls_number_reflns 3146
_refine_ls_number_restraints 0
_refine_ls_restrained_S_all 1.042
_refine_ls_R_factor_all 0.0338
_refine_ls_R_factor_gt 0.0281
_refine_ls_shift/su_max 0.001
_refine_ls_shift/su_mean 0.000
_refine_ls_structure_factor_coef Fsqd
_refine_ls_weighting_details 'w=1/[\s^2^(Fo^2^)+(0.0181P)^2^+4.2113P] where P=(Fo^2^+2Fc^2^)/3'
_refine_ls_weighting_scheme calc
_refine_ls_wR_factor_gt 0.0547
_refine_ls_wR_factor_ref 0.0574
_reflns_Friedel_coverage 0.000
_reflns_number_gt 2818
_reflns_number_total 3146
_reflns_threshold_expression 'I > 2\s(I)'
_cod_data_source_file d3dt02970k3.cif
_cod_data_source_block 10285-12257_pt9
_cod_database_code 7714126
_shelx_shelxl_version_number 2014/7
_shelx_space_group_comment
;
The symmetry employed for this shelxl refinement is uniquely defined
by the following loop, which should always be used as a source of
symmetry information in preference to the above space-group names.
They are only intended as comments.
;
_olex2_refinement_description
;
1. Fixed Uiso
 At 1.2 times of:
  All C(H) groups
2. Uiso/Uaniso restraints and constraints
Uanis(C11A) = Uanis(C11B) = Uanis(C9B) = Uanis(C9A)
Uanis(C12A) = Uanis(C12B) = Uanis(C10B) = Uanis(C10A)
3. Others
 Fixed Sof: C9A(0.5) H9A(0.5) C11A(0.5) H11A(0.5) C12A(0.5) H12A(0.5)
 C10A(0.5) H10A(0.5) C12B(0.5) H12B(0.5) C11B(0.5) H11B(0.5) C10B(0.5)
 H10B(0.5) C9B(0.5) H9B(0.5)
4.a Aromatic/amide H refined with riding coordinates:
 C8(H8), C1(H1), C4(H4), C2(H2), C3(H3), C6(H6), C7(H7), C9A(H9A), C11A(H11A),
 C12A(H12A), C10A(H10A), C12B(H12B), C11B(H11B), C10B(H10B), C5(H5), C9B(H9B)
;
_olex2_submission_special_instructions 'No special instructions were received'

loop_
_space_group_symop_operation_xyz
'x, y, z'
'-x, y+1/2, -z+1/2'
'-x, -y, -z'
'x, -y-1/2, z-1/2'

loop_
_atom_site_label
_atom_site_type_symbol
_atom_site_fract_x
_atom_site_fract_y
_atom_site_fract_z
_atom_site_U_iso_or_equiv
_atom_site_adp_type
_atom_site_occupancy
_atom_site_site_symmetry_order
_atom_site_calc_flag
_atom_site_refinement_flags_posn
_atom_site_refinement_flags_adp
_atom_site_refinement_flags_occupancy
_atom_site_disorder_assembly
_atom_site_disorder_group
Pt1 Pt 0.77942(2) 0.54548(2) 0.35567(3) 0.02101(8) Uani 1 1 d . . . . .
I1 I 0.38088(3) 0.87205(3) 0.27870(4) 0.02553(11) Uani 1 1 d . . . . .
Cl1 Cl 0.80896(12) 0.60871(9) 0.11800(17) 0.0287(3) Uani 1 1 d . . . . .
N1 N 0.8994(4) 0.4528(3) 0.3431(5) 0.0192(10) Uani 1 1 d . . . . .
N2 N 0.6554(4) 0.6366(3) 0.3720(6) 0.0264(12) Uani 1 1 d . . . . .
C8 C 0.6999(5) 0.5187(4) 0.6688(7) 0.0289(15) Uani 1 1 d . . . . .
H8 H 0.6452 0.5640 0.6503 0.035 Uiso 1 1 calc R U . . .
C1 C 0.9599(5) 0.4385(4) 0.2255(7) 0.0239(14) Uani 1 1 d . . . . .
H1 H 0.9492 0.4765 0.1422 0.029 Uiso 1 1 calc R U . . .
C16 C 0.4961(4) 0.7695(4) 0.3311(6) 0.0218(13) Uani 1 1 d . . . . .
C4 C 0.9906(5) 0.3298(4) 0.4629(7) 0.0267(14) Uani 1 1 d . . . . .
H4 H 1.0010 0.2924 0.5468 0.032 Uiso 1 1 calc R U . . .
C2 C 1.0372(5) 0.3713(4) 0.2196(7) 0.0283(14) Uani 1 1 d . . . . .
H2 H 1.0800 0.3635 0.1350 0.034 Uiso 1 1 calc R U . . .
C3 C 1.0509(5) 0.3153(4) 0.3400(7) 0.0273(14) Uani 1 1 d . . . . .
H3 H 1.1017 0.2671 0.3377 0.033 Uiso 1 1 calc R U . . .
C6 C 0.7873(5) 0.4126(5) 0.8380(7) 0.0319(15) Uani 1 1 d . . . . .
H6 H 0.7938 0.3858 0.9335 0.038 Uiso 1 1 calc R U . . .
C7 C 0.7100(5) 0.4795(4) 0.8082(7) 0.0318(15) Uani 1 1 d . . . . .
H7 H 0.6634 0.4989 0.8837 0.038 Uiso 1 1 calc R U . . .
C9A C 0.5436(9) 0.6195(8) 0.3667(14) 0.0238(18) Uani 0.5 1 d . . P A 1
H9A H 0.5197 0.5610 0.3772 0.029 Uiso 0.5 1 calc R U P A 1
C11A C 0.6895(15) 0.7238(11) 0.3869(18) 0.0238(18) Uani 0.5 1 d . . P A 1
H11A H 0.7687 0.7370 0.4096 0.029 Uiso 0.5 1 calc R U P A 1
C12A C 0.6149(13) 0.7873(14) 0.3702(18) 0.0240(19) Uani 0.5 1 d . . P A 1
H12A H 0.6400 0.8456 0.3844 0.029 Uiso 0.5 1 calc R U P A 1
C10A C 0.4592(9) 0.6841(8) 0.3462(14) 0.0240(19) Uani 0.5 1 d . . P A 1
H10A H 0.3795 0.6703 0.3428 0.029 Uiso 0.5 1 calc R U P A 1
C12B C 0.5917(12) 0.7784(14) 0.4075(18) 0.0240(19) Uani 0.5 1 d . . P A 2
H12B H 0.6103 0.8325 0.4543 0.029 Uiso 0.5 1 calc R U P A 2
C15 C 0.7674(4) 0.4936(4) 0.5554(7) 0.0239(13) Uani 1 1 d . . . . .
C11B C 0.6712(15) 0.7085(11) 0.4241(18) 0.0238(18) Uani 0.5 1 d . . P A 2
H11B H 0.7424 0.7190 0.4804 0.029 Uiso 0.5 1 calc R U P A 2
C14 C 0.8454(4) 0.4239(4) 0.5877(7) 0.0225(13) Uani 1 1 d . . . . .
C10B C 0.4779(9) 0.6922(8) 0.2447(14) 0.0240(19) Uani 0.5 1 d . . P A 2
H10B H 0.4119 0.6860 0.1761 0.029 Uiso 0.5 1 calc R U P A 2
C13 C 0.9139(4) 0.3997(4) 0.4649(6) 0.0230(13) Uani 1 1 d . . . . .
C5 C 0.8550(5) 0.3849(4) 0.7282(7) 0.0306(15) Uani 1 1 d . . . . .
H5 H 0.9085 0.3390 0.7482 0.037 Uiso 1 1 calc R U . . .
C9B C 0.5566(9) 0.6283(8) 0.2629(14) 0.0238(18) Uani 0.5 1 d . . P A 2
H9B H 0.5476 0.5771 0.2041 0.029 Uiso 0.5 1 calc R U P A 2

loop_
_atom_site_aniso_label
_atom_site_aniso_U_11
_atom_site_aniso_U_22
_atom_site_aniso_U_33
_atom_site_aniso_U_23
_atom_site_aniso_U_13
_atom_site_aniso_U_12
Pt1 0.01086(10) 0.00682(12) 0.04376(15) -0.00028(10) -0.00787(9) -0.00029(8)
I1 0.01850(18) 0.0158(2) 0.0411(2) -0.00172(18) -0.00556(15) 0.00838(16)
Cl1 0.0282(7) 0.0127(7) 0.0436(8) 0.0076(7) -0.0073(6) 0.0009(6)
N1 0.014(2) 0.009(2) 0.033(3) -0.004(2) -0.0099(19) -0.0012(19)
N2 0.012(2) 0.013(3) 0.054(3) 0.002(2) -0.002(2) 0.002(2)
C8 0.013(3) 0.016(3) 0.058(4) 0.002(3) 0.004(3) 0.001(2)
C1 0.021(3) 0.012(3) 0.037(3) -0.001(3) -0.011(3) -0.003(2)
C16 0.015(3) 0.015(3) 0.035(3) 0.002(3) -0.003(2) 0.005(2)
C4 0.023(3) 0.014(3) 0.041(3) -0.006(3) -0.014(3) 0.008(3)
C2 0.021(3) 0.022(3) 0.040(3) -0.015(3) -0.006(3) -0.002(3)
C3 0.022(3) 0.019(3) 0.039(3) -0.014(3) -0.012(3) 0.007(3)
C6 0.025(3) 0.031(4) 0.039(4) 0.002(3) -0.005(3) -0.005(3)
C7 0.021(3) 0.024(4) 0.050(4) -0.004(3) 0.003(3) -0.007(3)
C9A 0.017(3) 0.010(4) 0.043(5) -0.005(4) -0.010(3) -0.004(3)
C11A 0.017(3) 0.010(4) 0.043(5) -0.005(4) -0.010(3) -0.004(3)
C12A 0.012(3) 0.015(3) 0.044(5) -0.015(4) -0.003(3) 0.002(3)
C10A 0.012(3) 0.015(3) 0.044(5) -0.015(4) -0.003(3) 0.002(3)
C12B 0.012(3) 0.015(3) 0.044(5) -0.015(4) -0.003(3) 0.002(3)
C15 0.013(2) 0.011(3) 0.046(4) -0.004(3) -0.010(2) -0.002(2)
C11B 0.017(3) 0.010(4) 0.043(5) -0.005(4) -0.010(3) -0.004(3)
C14 0.015(3) 0.011(3) 0.040(3) -0.007(3) -0.010(2) -0.001(2)
C10B 0.012(3) 0.015(3) 0.044(5) -0.015(4) -0.003(3) 0.002(3)
C13 0.017(3) 0.013(3) 0.036(3) -0.005(3) -0.013(2) -0.001(2)
C5 0.023(3) 0.017(3) 0.049(4) -0.004(3) -0.014(3) 0.003(3)
C9B 0.017(3) 0.010(4) 0.043(5) -0.005(4) -0.010(3) -0.004(3)

loop_
_atom_type_symbol
_atom_type_description
_atom_type_scat_dispersion_real
_atom_type_scat_dispersion_imag
_atom_type_scat_source
C C 0.0033 0.0016 'International Tables Vol C Tables 4.2.6.8 and 6.1.1.4'
H H 0.0000 0.0000 'International Tables Vol C Tables 4.2.6.8 and 6.1.1.4'
Cl Cl 0.1484 0.1585 'International Tables Vol C Tables 4.2.6.8 and 6.1.1.4'
I I -0.4742 1.8119 'International Tables Vol C Tables 4.2.6.8 and 6.1.1.4'
N N 0.0061 0.0033 'International Tables Vol C Tables 4.2.6.8 and 6.1.1.4'
Pt Pt -1.7033 8.3905 'International Tables Vol C Tables 4.2.6.8 and 6.1.1.4'

loop_
_geom_angle_atom_site_label_1
_geom_angle_atom_site_label_2
_geom_angle_atom_site_label_3
_geom_angle
_geom_angle_site_symmetry_1
_geom_angle_site_symmetry_3
_geom_angle_publ_flag
N1 Pt1 Cl1 95.14(15) . . ?
N1 Pt1 N2 178.2(2) . . ?
N2 Pt1 Cl1 86.35(15) . . ?
C15 Pt1 Cl1 175.79(15) . . ?
C15 Pt1 N1 82.1(2) . . ?
C15 Pt1 N2 96.4(2) . . ?
C1 N1 Pt1 125.1(4) . . ?
C1 N1 C13 119.8(5) . . ?
C13 N1 Pt1 115.1(4) . . ?
C9A N2 Pt1 124.2(6) . . ?
C9A N2 C11A 117.7(9) . . ?
C11A N2 Pt1 118.1(8) . . ?
C11B N2 Pt1 125.0(9) . . ?
C11B N2 C9B 115.4(10) . . ?
C9B N2 Pt1 114.8(6) . . ?
C7 C8 H8 119.0 . . ?
C7 C8 C15 122.0(6) . . ?
C15 C8 H8 119.0 . . ?
N1 C1 H1 118.6 . . ?
N1 C1 C2 122.8(6) . . ?
C2 C1 H1 118.6 . . ?
C12A C16 I1 120.1(9) . . ?
C10A C16 I1 122.3(5) . . ?
C10A C16 C12A 117.2(10) . . ?
C12B C16 I1 123.9(10) . . ?
C12B C16 C10B 118.1(11) . . ?
C10B C16 I1 116.1(5) . . ?
C3 C4 H4 119.9 . . ?
C3 C4 C13 120.2(6) . . ?
C13 C4 H4 119.9 . . ?
C1 C2 H2 120.8 . . ?
C1 C2 C3 118.4(6) . . ?
C3 C2 H2 120.8 . . ?
C4 C3 C2 119.5(6) . . ?
C4 C3 H3 120.3 . . ?
C2 C3 H3 120.3 . . ?
C7 C6 H6 120.3 . . ?
C5 C6 H6 120.3 . . ?
C5 C6 C7 119.5(6) . . ?
C8 C7 H7 119.7 . . ?
C6 C7 C8 120.5(6) . . ?
C6 C7 H7 119.7 . . ?
N2 C9A H9A 118.7 . . ?
N2 C9A C10A 122.6(10) . . ?
C10A C9A H9A 118.7 . . ?
N2 C11A H11A 119.2 . . ?
C12A C11A N2 121.5(14) . . ?
C12A C11A H11A 119.2 . . ?
C16 C12A H12A 119.8 . . ?
C11A C12A C16 120.5(16) . . ?
C11A C12A H12A 119.8 . . ?
C16 C10A C9A 117.8(9) . . ?
C16 C10A H10A 121.1 . . ?
C9A C10A H10A 121.1 . . ?
C16 C12B H12B 119.6 . . ?
C16 C12B C11B 120.8(16) . . ?
C11B C12B H12B 119.6 . . ?
C8 C15 Pt1 129.6(4) . . ?
C8 C15 C14 116.6(6) . . ?
C14 C15 Pt1 113.6(4) . . ?
N2 C11B C12B 125.1(15) . . ?
N2 C11B H11B 117.5 . . ?
C12B C11B H11B 117.5 . . ?
C15 C14 C13 114.6(5) . . ?
C5 C14 C15 121.0(6) . . ?
C5 C14 C13 124.4(5) . . ?
C16 C10B H10B 120.9 . . ?
C9B C10B C16 118.2(9) . . ?
C9B C10B H10B 120.9 . . ?
N1 C13 C4 119.3(6) . . ?
N1 C13 C14 114.4(5) . . ?
C4 C13 C14 126.3(6) . . ?
C6 C5 C14 120.4(6) . . ?
C6 C5 H5 119.8 . . ?
C14 C5 H5 119.8 . . ?
N2 C9B H9B 119.6 . . ?
C10B C9B N2 120.7(10) . . ?
C10B C9B H9B 119.6 . . ?

loop_
_geom_bond_atom_site_label_1
_geom_bond_atom_site_label_2
_geom_bond_distance
_geom_bond_site_symmetry_2
_geom_bond_publ_flag
Pt1 Cl1 2.3974(16) . ?
Pt1 N1 2.006(4) . ?
Pt1 N2 2.027(5) . ?
Pt1 C15 1.980(6) . ?
I1 C16 2.101(5) . ?
N1 C1 1.335(8) . ?
N1 C13 1.366(7) . ?
N2 C9A 1.324(11) . ?
N2 C11A 1.403(17) . ?
N2 C11B 1.210(18) . ?
N2 C9B 1.457(11) . ?
C8 H8 0.9500 . ?
C8 C7 1.387(9) . ?
C8 C15 1.390(9) . ?
C1 H1 0.9500 . ?
C1 C2 1.375(8) . ?
C16 C12A 1.425(16) . ?
C16 C10A 1.393(13) . ?
C16 C12B 1.267(17) . ?
C16 C10B 1.429(13) . ?
C4 H4 0.9500 . ?
C4 C3 1.374(8) . ?
C4 C13 1.399(8) . ?
C2 H2 0.9500 . ?
C2 C3 1.383(9) . ?
C3 H3 0.9500 . ?
C6 H6 0.9500 . ?
C6 C7 1.381(9) . ?
C6 C5 1.378(9) . ?
C7 H7 0.9500 . ?
C9A H9A 0.9500 . ?
C9A C10A 1.401(16) . ?
C11A H11A 0.9500 . ?
C11A C12A 1.31(3) . ?
C12A H12A 0.9500 . ?
C10A H10A 0.9500 . ?
C12B H12B 0.9500 . ?
C12B C11B 1.42(3) . ?
C15 C14 1.421(8) . ?
C11B H11B 0.9500 . ?
C14 C13 1.460(8) . ?
C14 C5 1.394(9) . ?
C10B H10B 0.9500 . ?
C10B C9B 1.345(16) . ?
C5 H5 0.9500 . ?
C9B H9B 0.9500 . ?

loop_
_geom_torsion_atom_site_label_1
_geom_torsion_atom_site_label_2
_geom_torsion_atom_site_label_3
_geom_torsion_atom_site_label_4
_geom_torsion
_geom_torsion_site_symmetry_1
_geom_torsion_site_symmetry_2
_geom_torsion_site_symmetry_3
_geom_torsion_site_symmetry_4
_geom_torsion_publ_flag
Pt1 N1 C1 C2 -176.7(4) . . . . ?
Pt1 N1 C13 C4 176.1(4) . . . . ?
Pt1 N1 C13 C14 -4.3(5) . . . . ?
Pt1 N2 C9A C10A -166.0(9) . . . . ?
Pt1 N2 C11A C12A 167.1(12) . . . . ?
Pt1 N2 C11B C12B 165.8(11) . . . . ?
Pt1 N2 C9B C10B -168.7(10) . . . . ?
Pt1 C15 C14 C13 -3.9(6) . . . . ?
Pt1 C15 C14 C5 174.6(4) . . . . ?
I1 C16 C12A C11A -172.4(12) . . . . ?
I1 C16 C10A C9A 173.8(8) . . . . ?
I1 C16 C12B C11B -172.6(10) . . . . ?
I1 C16 C10B C9B 173.0(9) . . . . ?
N1 C1 C2 C3 1.2(8) . . . . ?
N2 C9A C10A C16 0.0(18) . . . . ?
N2 C11A C12A C16 -2(2) . . . . ?
C8 C15 C14 C13 179.7(5) . . . . ?
C8 C15 C14 C5 -1.8(8) . . . . ?
C1 N1 C13 C4 -1.4(7) . . . . ?
C1 N1 C13 C14 178.2(4) . . . . ?
C1 C2 C3 C4 -2.2(8) . . . . ?
C16 C12B C11B N2 -2(2) . . . . ?
C16 C10B C9B N2 2.2(18) . . . . ?
C3 C4 C13 N1 0.4(8) . . . . ?
C3 C4 C13 C14 -179.1(5) . . . . ?
C7 C8 C15 Pt1 -173.9(4) . . . . ?
C7 C8 C15 C14 1.8(8) . . . . ?
C7 C6 C5 C14 -0.2(9) . . . . ?
C9A N2 C11A C12A -12(2) . . . . ?
C11A N2 C9A C10A 12.7(17) . . . . ?
C12A C16 C10A C9A -13.6(16) . . . . ?
C10A C16 C12A C11A 14.9(19) . . . . ?
C12B C16 C10B C9B 8.1(17) . . . . ?
C15 C8 C7 C6 -1.1(9) . . . . ?
C15 C14 C13 N1 5.4(7) . . . . ?
C15 C14 C13 C4 -175.1(5) . . . . ?
C15 C14 C5 C6 1.1(8) . . . . ?
C11B N2 C9B C10B -11.9(17) . . . . ?
C10B C16 C12B C11B -9.0(18) . . . . ?
C13 N1 C1 C2 0.6(8) . . . . ?
C13 C4 C3 C2 1.4(8) . . . . ?
C13 C14 C5 C6 179.4(5) . . . . ?
C5 C6 C7 C8 0.2(9) . . . . ?
C5 C14 C13 N1 -173.1(5) . . . . ?
C5 C14 C13 C4 6.5(9) . . . . ?
C9B N2 C11B C12B 11.8(19) . . . . ?
